data_7710572
loop_
_publ_author_name
'Parr, Joseph Michael'
'Olivar, Clarissa'
'Saal, Thomas'
'Haiges, Ralf'
'Inkpen , Michael Stephen'

_publ_section_title
;
 Pushing steric limits in osmium(IV) tetraaryl complexes
;
_journal_name_full 'Dalton Transactions'
_journal_paper_doi 10.1039/D2DT01706G
_journal_year 2022
_chemical_formula_moiety 'C36 H44 Os'
_chemical_formula_sum 'C36 H44 Os'
_chemical_formula_weight 666.91
_chemical_name_common Os1-iPr
_chemical_name_systematic tetrakis(2-isopropylphenyl)osmium(IV)
_space_group_crystal_system tetragonal
_space_group_IT_number 81
_space_group_name_Hall 'P -4'
_space_group_name_H-M_alt 'P -4'
_atom_sites_solution_hydrogens geom
_audit_update_record
;
2022-05-28 deposited with the CCDC.	2022-06-22 downloaded from the CCDC.
;
_cell_angle_alpha 90
_cell_angle_beta 90
_cell_angle_gamma 90
_cell_formula_units_Z 2
_cell_length_a 11.904(4)
_cell_length_b 11.904(4)
_cell_length_c 10.580(3)
_cell_measurement_reflns_used 9993
_cell_measurement_temperature 100.(2)
_cell_measurement_theta_max 30.3242
_cell_measurement_theta_min 2.4195
_cell_volume 1499.2(8)
_computing_cell_refinement 'APEX2 v2018.1-0 (Bruker AXS, 2018)'
_computing_data_collection 'Bruker Instrument Service v2012.12.0.3 (Bruker AXS, 2012)'
_computing_data_reduction 'SAINT V8.38A (Bruker AXS, 2017)'
_computing_molecular_graphics 'shelXle (C.B. Huebschle, rev 882)'
_computing_publication_material 'SHELXTL XT 2017/1 (Bruker AXS, 2017)'
_computing_structure_refinement 'SHELXL-2017/1 (Sheldrick, 2017)'
_computing_structure_solution 'SHELXT 2014/5 (Sheldrick, 2014)'
_diffrn_ambient_temperature 100.(2)
_diffrn_detector_area_resol_mean 8.3333
_diffrn_measured_fraction_theta_full 1.000
_diffrn_measured_fraction_theta_max 0.987
_diffrn_measurement_device_type 'Bruker APEX II CCD'
_diffrn_measurement_method 'omega- and phi-scans'
_diffrn_radiation_monochromator 'TRIUMPH curved-crystal'
_diffrn_radiation_type 'MoK\a '
_diffrn_radiation_wavelength 0.71073
_diffrn_reflns_av_R_equivalents 0.0551
_diffrn_reflns_av_unetI/netI 0.0345
_diffrn_reflns_limit_h_max 16
_diffrn_reflns_limit_h_min -16
_diffrn_reflns_limit_k_max 16
_diffrn_reflns_limit_k_min -16
_diffrn_reflns_limit_l_max 15
_diffrn_reflns_limit_l_min -15
_diffrn_reflns_number 37981
_diffrn_reflns_theta_full 27.50
_diffrn_reflns_theta_max 30.55
_diffrn_reflns_theta_min 1.71
_diffrn_source 'fine-focus tube'
_exptl_absorpt_coefficient_mu 4.274
_exptl_absorpt_correction_T_max 0.87
_exptl_absorpt_correction_T_min 0.64
_exptl_absorpt_correction_type multi-scan
_exptl_absorpt_process_details 'SADABS 2016/2 (Bruker AXS, 2016)'
_exptl_crystal_colour 'dark purple'
_exptl_crystal_density_diffrn 1.477
_exptl_crystal_density_method 'not measured'
_exptl_crystal_description plate
_exptl_crystal_F_000 672
_exptl_crystal_size_max 0.242
_exptl_crystal_size_mid 0.161
_exptl_crystal_size_min 0.033
_refine_diff_density_max 0.963
_refine_diff_density_min -1.103
_refine_ls_abs_structure_details
;

Refined as an inversion twin.
;
_refine_ls_abs_structure_Flack 0.231(9)
_refine_ls_extinction_method none
_refine_ls_goodness_of_fit_ref 1.025
_refine_ls_hydrogen_treatment constr
_refine_ls_matrix_type full
_refine_ls_number_parameters 173
_refine_ls_number_reflns 4494
_refine_ls_number_restraints 0
_refine_ls_restrained_S_all 1.025
_refine_ls_R_factor_all 0.0296
_refine_ls_R_factor_gt 0.0205
_refine_ls_shift/su_max 0.000
_refine_ls_shift/su_mean 0.000
_refine_ls_structure_factor_coef Fsqd
_refine_ls_weighting_details 'w=1/[\s^2^(Fo^2^)+(0.0186P)^2^+0.2196P] where P=(Fo^2^+2Fc^2^)/3'
_refine_ls_weighting_scheme calc
_refine_ls_wR_factor_gt 0.0397
_refine_ls_wR_factor_ref 0.0420
_reflns_number_gt 3983
_reflns_number_total 4494
_reflns_threshold_expression 'I > 2\s(I)'
_cod_data_source_file d2dt01706g2.cif
_cod_data_source_block C36H44Os
_cod_depositor_comments
;
The following automatic conversions were performed:

data item '_exptl_absorpt_correction_type' value 'Multi-Scan' was
changed to 'multi-scan' in accordance with the
/home/data/users/saulius/crontab/automatic-downloads/rss-feeds/RSC/lib/dictionaries/cif_core.dic
dictionary named 'cif_core.dic' version 2.4.2 last updated on
2011-04-26.

Automatic conversion script
Id: cif_fix_values 7556 2019-12-06 15:28:31Z antanas 
;
_cod_original_cell_volume 1499.2(10)
_cod_database_code 7710572

loop_
_space_group_symop_operation_xyz
'x, y, z'
'-x, -y, z'
'y, -x, -z'
'-y, x, -z'

loop_
_atom_site_type_symbol
_atom_site_label
_atom_site_fract_x
_atom_site_fract_y
_atom_site_fract_z
_atom_site_U_iso_or_equiv
_atom_site_adp_type
_atom_site_calc_flag
_atom_site_refinement_flags_adp
_atom_site_refinement_flags_occupancy
_atom_site_refinement_flags_posn
_atom_site_occupancy
_atom_site_disorder_assembly
_atom_site_disorder_group
C C1 0.6314(3) 0.0323(3) 0.2432(3) 0.0131(7) Uani d . . . 1 . .
C C2 0.6252(3) 0.1204(3) 0.1541(4) 0.0166(7) Uani d . . . 1 . .
C C3 0.7193(3) 0.1418(3) 0.0784(4) 0.0222(8) Uani d . . . 1 . .
H H3 0.716332 0.20048 0.017625 0.027 Uiso calc U . R 1 . .
C C4 0.8176(3) 0.0784(3) 0.0907(4) 0.0230(8) Uani d . . . 1 . .
H H4 0.880929 0.095522 0.039624 0.028 Uiso calc U . R 1 . .
C C5 0.8233(5) -0.0083(5) 0.1757(6) 0.0209(12) Uani d . . . 1 . .
H H5 0.890077 -0.051485 0.183425 0.025 Uiso calc U . R 1 . .
C C6 0.7290(3) -0.0329(3) 0.2518(4) 0.0170(8) Uani d . . . 1 . .
H H6 0.731731 -0.094176 0.309212 0.02 Uiso calc U . R 1 . .
C C7 0.5171(3) 0.1873(3) 0.1354(4) 0.0186(7) Uani d . . . 1 . .
H H7 0.46436 0.164523 0.204343 0.022 Uiso calc U . R 1 . .
C C8 0.5343(5) 0.3133(4) 0.1471(7) 0.0253(13) Uani d . . . 1 . .
H H8A 0.586214 0.338865 0.081241 0.038 Uiso calc U . R 1 . .
H H8B 0.565791 0.330664 0.230457 0.038 Uiso calc U . R 1 . .
H H8C 0.462009 0.351703 0.137276 0.038 Uiso calc U . R 1 . .
C C9 0.4024(3) 0.1353(3) 0.5756(4) 0.0152(7) Uani d . . . 1 . .
C C10 0.4601(4) 0.1579(4) 0.0097(4) 0.0260(9) Uani d . . . 1 . .
H H10A 0.511119 0.175167 -0.060315 0.039 Uiso calc U . R 1 . .
H H10B 0.391061 0.202003 0.00067 0.039 Uiso calc U . R 1 . .
H H10C 0.441664 0.077653 0.008486 0.039 Uiso calc U . R 1 . .
C C11 0.4836(3) 0.1302(3) 0.4780(3) 0.0128(7) Uani d . . . 1 . .
C C12 0.4124(3) 0.2189(3) 0.6668(4) 0.0178(8) Uani d . . . 1 . .
H H12 0.358714 0.222625 0.733122 0.021 Uiso calc U . R 1 . .
C C13 0.4997(3) 0.2978(3) 0.6635(4) 0.0196(8) Uani d . . . 1 . .
H H13 0.505179 0.353375 0.727605 0.024 Uiso calc U . R 1 . .
C C14 0.5777(4) 0.2947(5) 0.5670(7) 0.0193(12) Uani d . . . 1 . .
H H14 0.636481 0.348645 0.563754 0.023 Uiso calc U . R 1 . .
C C15 0.5696(3) 0.2119(3) 0.4744(4) 0.0163(7) Uani d . . . 1 . .
H H15 0.622834 0.210379 0.407499 0.02 Uiso calc U . R 1 . .
C C16 0.3069(3) 0.0496(3) 0.5864(4) 0.0166(7) Uani d . . . 1 . .
H H16 0.312918 -0.002505 0.512562 0.02 Uiso calc U . R 1 . .
C C17 0.3174(4) -0.0210(4) 0.7066(4) 0.0223(8) Uani d . . . 1 . .
H H17A 0.260819 -0.08078 0.705458 0.033 Uiso calc U . R 1 . .
H H17B 0.305473 0.02697 0.780668 0.033 Uiso calc U . R 1 . .
H H17C 0.392548 -0.054351 0.710611 0.033 Uiso calc U . R 1 . .
C C18 0.1920(5) 0.1072(4) 0.5791(7) 0.0211(12) Uani d . . . 1 . .
H H18A 0.18851 0.15395 0.502933 0.032 Uiso calc U . R 1 . .
H H18B 0.181227 0.154468 0.653967 0.032 Uiso calc U . R 1 . .
H H18C 0.132827 0.050095 0.575725 0.032 Uiso calc U . R 1 . .
Os Os01 0.5 0 0.35787(2) 0.01237(5) Uani d T P S 1 . .

loop_
_atom_site_aniso_label
_atom_site_aniso_U_11
_atom_site_aniso_U_22
_atom_site_aniso_U_33
_atom_site_aniso_U_12
_atom_site_aniso_U_13
_atom_site_aniso_U_23
C1 0.0102(16) 0.0195(18) 0.0095(17) -0.0033(13) 0.0027(13) -0.0007(14)
C2 0.0200(18) 0.0132(16) 0.0166(19) -0.0010(13) 0.0005(15) -0.0013(15)
C3 0.029(2) 0.0192(18) 0.019(2) -0.0037(15) 0.0027(18) -0.0002(17)
C4 0.0209(19) 0.024(2) 0.024(2) -0.0060(16) 0.0085(17) -0.0033(18)
C5 0.014(2) 0.024(3) 0.025(3) -0.0016(18) 0.0025(18) -0.005(2)
C6 0.0156(17) 0.0184(18) 0.0170(19) -0.0017(14) 0.0016(14) -0.0028(15)
C7 0.0188(18) 0.0177(17) 0.0193(19) 0.0013(14) -0.0002(17) 0.0006(17)
C8 0.023(3) 0.016(2) 0.037(4) 0.0036(18) 0.000(3) -0.002(2)
C9 0.0135(16) 0.0146(16) 0.0175(18) 0.0029(13) 0.0003(15) 0.0015(15)
C10 0.029(2) 0.027(2) 0.023(2) 0.0017(18) -0.0063(18) -0.0002(18)
C11 0.0154(17) 0.0125(16) 0.0105(17) 0.0006(13) -0.0008(13) -0.0018(13)
C12 0.0153(18) 0.0195(18) 0.019(2) 0.0025(15) 0.0020(15) -0.0023(15)
C13 0.0190(18) 0.0176(18) 0.022(2) 0.0021(14) -0.0013(15) -0.0066(15)
C14 0.017(2) 0.018(2) 0.023(3) -0.0034(18) -0.003(2) -0.002(2)
C15 0.0149(17) 0.0162(17) 0.0180(19) 0.0000(13) -0.0013(14) -0.0008(14)
C16 0.0123(16) 0.0168(17) 0.021(2) -0.0019(13) 0.0040(15) 0.0003(15)
C17 0.024(2) 0.022(2) 0.021(2) -0.0011(17) 0.0035(17) 0.0030(17)
C18 0.013(2) 0.022(3) 0.029(3) -0.001(2) 0.003(2) -0.004(2)
Os01 0.0109(2) 0.0120(2) 0.01416(8) -0.00052(19) 0 0

loop_
_atom_type_symbol
_atom_type_description
_atom_type_scat_dispersion_real
_atom_type_scat_dispersion_imag
_atom_type_scat_source
C C 0.0033 0.0016 'International Tables Vol C Tables 4.2.6.8 and 6.1.1.4'
H H 0.0000 0.0000 'International Tables Vol C Tables 4.2.6.8 and 6.1.1.4'
Os Os -1.2165 7.6030 'International Tables Vol C Tables 4.2.6.8 and 6.1.1.4'

loop_
_geom_angle_atom_site_label_1
_geom_angle_atom_site_label_2
_geom_angle_atom_site_label_3
_geom_angle_site_symmetry_1
_geom_angle_site_symmetry_3
_geom_angle
_geom_angle_publ_flag
C6 C1 C2 . . 119.9(3) ?
C6 C1 Os01 . . 119.9(3) ?
C2 C1 Os01 . . 120.2(3) ?
C3 C2 C1 . . 118.4(3) ?
C3 C2 C7 . . 120.3(4) ?
C1 C2 C7 . . 121.2(3) ?
C4 C3 C2 . . 121.2(4) ?
C4 C3 H3 . . 119.4 ?
C2 C3 H3 . . 119.4 ?
C5 C4 C3 . . 120.6(4) ?
C5 C4 H4 . . 119.7 ?
C3 C4 H4 . . 119.7 ?
C4 C5 C6 . . 119.4(5) ?
C4 C5 H5 . . 120.3 ?
C6 C5 H5 . . 120.3 ?
C1 C6 C5 . . 120.6(4) ?
C1 C6 H6 . . 119.7 ?
C5 C6 H6 . . 119.7 ?
C8 C7 C2 . . 113.0(4) ?
C8 C7 C10 . . 110.9(4) ?
C2 C7 C10 . . 111.5(3) ?
C8 C7 H7 . . 107.0 ?
C2 C7 H7 . . 107.0 ?
C10 C7 H7 . . 107.0 ?
C7 C8 H8A . . 109.5 ?
C7 C8 H8B . . 109.5 ?
H8A C8 H8B . . 109.5 ?
C7 C8 H8C . . 109.5 ?
H8A C8 H8C . . 109.5 ?
H8B C8 H8C . . 109.5 ?
C12 C9 C11 . . 118.5(3) ?
C12 C9 C16 . . 119.2(4) ?
C11 C9 C16 . . 122.2(3) ?
C7 C10 H10A . . 109.5 ?
C7 C10 H10B . . 109.5 ?
H10A C10 H10B . . 109.5 ?
C7 C10 H10C . . 109.5 ?
H10A C10 H10C . . 109.5 ?
H10B C10 H10C . . 109.5 ?
C15 C11 C9 . . 119.0(3) ?
C15 C11 Os01 . . 116.3(3) ?
C9 C11 Os01 . . 124.0(3) ?
C9 C12 C13 . . 121.7(4) ?
C9 C12 H12 . . 119.1 ?
C13 C12 H12 . . 119.1 ?
C14 C13 C12 . . 120.0(4) ?
C14 C13 H13 . . 120.0 ?
C12 C13 H13 . . 120.0 ?
C13 C14 C15 . . 119.5(4) ?
C13 C14 H14 . . 120.3 ?
C15 C14 H14 . . 120.3 ?
C14 C15 C11 . . 121.2(4) ?
C14 C15 H15 . . 119.4 ?
C11 C15 H15 . . 119.4 ?
C17 C16 C9 . . 111.6(3) ?
C17 C16 C18 . . 111.1(4) ?
C9 C16 C18 . . 111.2(3) ?
C17 C16 H16 . . 107.6 ?
C9 C16 H16 . . 107.6 ?
C18 C16 H16 . . 107.6 ?
C16 C17 H17A . . 109.5 ?
C16 C17 H17B . . 109.5 ?
H17A C17 H17B . . 109.5 ?
C16 C17 H17C . . 109.5 ?
H17A C17 H17C . . 109.5 ?
H17B C17 H17C . . 109.5 ?
C16 C18 H18A . . 109.5 ?
C16 C18 H18B . . 109.5 ?
H18A C18 H18B . . 109.5 ?
C16 C18 H18C . . 109.5 ?
H18A C18 H18C . . 109.5 ?
H18B C18 H18C . . 109.5 ?
C11 Os01 C11 2_655 . 101.7(2) ?
C11 Os01 C1 2_655 2_655 107.95(14) ?
C11 Os01 C1 . 2_655 116.84(14) ?
C11 Os01 C1 2_655 . 116.84(14) ?
C11 Os01 C1 . . 107.95(14) ?
C1 Os01 C1 2_655 . 106.0(2) ?

loop_
_geom_bond_atom_site_label_1
_geom_bond_atom_site_label_2
_geom_bond_site_symmetry_2
_geom_bond_distance
_geom_bond_publ_flag
C1 C6 . 1.400(5) ?
C1 C2 . 1.412(5) ?
C1 Os01 . 2.016(3) ?
C2 C3 . 1.401(6) ?
C2 C7 . 1.527(5) ?
C3 C4 . 1.398(6) ?
C3 H3 . 0.95 ?
C4 C5 . 1.371(8) ?
C4 H4 . 0.95 ?
C5 C6 . 1.412(7) ?
C5 H5 . 0.95 ?
C6 H6 . 0.95 ?
C7 C8 . 1.519(6) ?
C7 C10 . 1.533(6) ?
C7 H7 . 1.0 ?
C8 H8A . 0.98 ?
C8 H8B . 0.98 ?
C8 H8C . 0.98 ?
C9 C12 . 1.393(5) ?
C9 C11 . 1.416(5) ?
C9 C16 . 1.531(5) ?
C10 H10A . 0.98 ?
C10 H10B . 0.98 ?
C10 H10C . 0.98 ?
C11 C15 . 1.413(5) ?
C11 Os01 . 2.014(4) ?
C12 C13 . 1.400(5) ?
C12 H12 . 0.95 ?
C13 C14 . 1.381(8) ?
C13 H13 . 0.95 ?
C14 C15 . 1.393(7) ?
C14 H14 . 0.95 ?
C15 H15 . 0.95 ?
C16 C17 . 1.530(6) ?
C16 C18 . 1.532(6) ?
C16 H16 . 1.0 ?
C17 H17A . 0.98 ?
C17 H17B . 0.98 ?
C17 H17C . 0.98 ?
C18 H18A . 0.98 ?
C18 H18B . 0.98 ?
C18 H18C . 0.98 ?

loop_
_geom_torsion_atom_site_label_1
_geom_torsion_atom_site_label_2
_geom_torsion_atom_site_label_3
_geom_torsion_atom_site_label_4
_geom_torsion_site_symmetry_1
_geom_torsion_site_symmetry_2
_geom_torsion_site_symmetry_3
_geom_torsion_site_symmetry_4
_geom_torsion
_geom_torsion_publ_flag
C6 C1 C2 C3 . . . . -1.7(6) ?
Os01 C1 C2 C3 . . . . 178.5(3) ?
C6 C1 C2 C7 . . . . 175.3(4) ?
Os01 C1 C2 C7 . . . . -4.5(5) ?
C1 C2 C3 C4 . . . . -0.4(6) ?
C7 C2 C3 C4 . . . . -177.4(4) ?
C2 C3 C4 C5 . . . . 1.4(7) ?
C3 C4 C5 C6 . . . . -0.4(7) ?
C2 C1 C6 C5 . . . . 2.7(6) ?
Os01 C1 C6 C5 . . . . -177.4(3) ?
C4 C5 C6 C1 . . . . -1.7(7) ?
C3 C2 C7 C8 . . . . -56.5(6) ?
C1 C2 C7 C8 . . . . 126.6(5) ?
C3 C2 C7 C10 . . . . 69.2(5) ?
C1 C2 C7 C10 . . . . -107.7(4) ?
C12 C9 C11 C15 . . . . -2.1(5) ?
C16 C9 C11 C15 . . . . -179.8(3) ?
C12 C9 C11 Os01 . . . . 168.1(3) ?
C16 C9 C11 Os01 . . . . -9.6(5) ?
C11 C9 C12 C13 . . . . 0.6(6) ?
C16 C9 C12 C13 . . . . 178.4(4) ?
C9 C12 C13 C14 . . . . 0.9(7) ?
C12 C13 C14 C15 . . . . -0.8(8) ?
C13 C14 C15 C11 . . . . -0.7(7) ?
C9 C11 C15 C14 . . . . 2.1(6) ?
Os01 C11 C15 C14 . . . . -168.8(4) ?
C12 C9 C16 C17 . . . . -62.8(5) ?
C11 C9 C16 C17 . . . . 114.8(4) ?
C12 C9 C16 C18 . . . . 61.8(6) ?
C11 C9 C16 C18 . . . . -120.5(5) ?
